data_7001435
loop_
_publ_author_name
'Hitchcock, Peter B.'
'Lappert, Michael F.'
'Pierssens, Luc J.-M.'
'Protchenko, Andrey V.'
'Uiterweerd, Patrick G. H.'

_publ_section_title
;
 Synthesis and characterisation of twelve SnIV diaryls and formation of
 a SnIII triaryl
;
_journal_issue 23
_journal_name_full 'Dalton Transactions'
_journal_page_first 4578
_journal_page_last 4585
_journal_paper_doi 10.1039/b820835b
_journal_year 2009
_chemical_compound_source 'synthesis as described'
_chemical_formula_moiety 'C40 H60 N8 Sn2 Te2'
_chemical_formula_sum 'C40 H60 N8 Sn2 Te2'
_chemical_formula_weight 1145.54
_chemical_name_systematic
;
?
;
_space_group_IT_number 14
_symmetry_cell_setting monoclinic
_symmetry_Int_Tables_number 14
_symmetry_space_group_name_Hall '-P 2ybc'
_symmetry_space_group_name_H-M 'P 1 21/c 1'
_atom_sites_solution_hydrogens geom
_atom_sites_solution_primary direct
_atom_sites_solution_secondary difmap
_audit_conform_dict_location ftp://ftp.iucr.org/cifdics/cif_core_2.1beta5.dic
_audit_conform_dict_name cif_core.dic
_audit_conform_dict_version 2.1beta5
_audit_creation_date 1999-09-21T08:32:25-00:00
_audit_creation_method 'WinGX routine CIF_UPDATE'
_cell_angle_alpha 90
_cell_angle_beta 108.154(1)
_cell_angle_gamma 90
_cell_formula_units_Z 2
_cell_length_a 13.2557(2)
_cell_length_b 18.2574(5)
_cell_length_c 9.6048(2)
_cell_measurement_reflns_used 18869
_cell_measurement_temperature 173(2)
_cell_measurement_theta_max 30.034
_cell_measurement_theta_min 3.395
_cell_measurement_wavelength 0.71073
_cell_volume 2208.79(8)
_computing_cell_refinement 'HKL Scalepack (Otwinowski & Minor 1997)'
_computing_data_reduction 'HKL Denzo and Scalepack (Otwinowski & Minor 1997)'
_computing_molecular_graphics 'Ortep-3 for Windows (Farrugia, 1997)'
_computing_publication_material 'WinGX publication routines (Farrugia, 1999)'
_computing_structure_refinement 'SHELXL-97 (Sheldrick, 1997)'
_computing_structure_solution 'SHELXS-97 (Sheldrick, 1997)'
_diffrn_ambient_temperature 173(2)
_diffrn_measured_fraction_theta_full 0.986
_diffrn_measured_fraction_theta_max 0.986
_diffrn_measurement_device KappaCCD
_diffrn_measurement_method CCD
_diffrn_radiation_monochromator graphite
_diffrn_radiation_probe x-ray
_diffrn_radiation_type MoK\a
_diffrn_radiation_wavelength 0.71073
_diffrn_reflns_av_R_equivalents 0.0391
_diffrn_reflns_av_sigmaI/netI 0.0338
_diffrn_reflns_limit_h_max 18
_diffrn_reflns_limit_h_min -18
_diffrn_reflns_limit_k_max 25
_diffrn_reflns_limit_k_min -25
_diffrn_reflns_limit_l_max 13
_diffrn_reflns_limit_l_min -13
_diffrn_reflns_number 21504
_diffrn_reflns_theta_full 30.04
_diffrn_reflns_theta_max 30.04
_diffrn_reflns_theta_min 3.42
_exptl_absorpt_coefficient_mu 2.462
_exptl_absorpt_correction_T_max 0.777
_exptl_absorpt_correction_T_min 0.718
_exptl_absorpt_correction_type multi-scan
_exptl_absorpt_process_details
;
[c.f. r.h. blessing, acta cryst. (1995), a51, 33-38]
;
_exptl_crystal_colour yellow
_exptl_crystal_density_diffrn 1.722
_exptl_crystal_density_method 'not measured'
_exptl_crystal_description prism
_exptl_crystal_F_000 1120
_exptl_crystal_size_max 0.3
_exptl_crystal_size_mid 0.2
_exptl_crystal_size_min 0.2
_refine_diff_density_max 0.975
_refine_diff_density_min -1.322
_refine_diff_density_rms 0.269
_refine_ls_extinction_method none
_refine_ls_goodness_of_fit_ref 0.89
_refine_ls_hydrogen_treatment constr
_refine_ls_matrix_type full
_refine_ls_number_parameters 235
_refine_ls_number_reflns 6385
_refine_ls_number_restraints 0
_refine_ls_restrained_S_all 0.89
_refine_ls_R_factor_all 0.0319
_refine_ls_R_factor_gt 0.0256
_refine_ls_shift/su_max 0
_refine_ls_shift/su_mean 0
_refine_ls_structure_factor_coef Fsqd
_refine_ls_weighting_details 'calc w=1/[\s^2^(Fo^2^)+(0.0525P)^2^+4.8777P] where P=(Fo^2^+2Fc^2^)/3'
_refine_ls_weighting_scheme calc
_refine_ls_wR_factor_gt 0.0723
_refine_ls_wR_factor_ref 0.0846
_reflns_number_gt 5825
_reflns_number_total 6385
_reflns_threshold_expression >2sigma(I)
_cod_data_source_file b820835b.txt
_cod_data_source_block (5)-sep1999
_cod_original_sg_symbol_H-M P2(1)/c
_cod_database_code 7001435

loop_
_symmetry_equiv_pos_as_xyz
'x, y, z'
'-x, y+1/2, -z+1/2'
'-x, -y, -z'
'x, -y-1/2, z-1/2'

loop_
_atom_site_label
_atom_site_type_symbol
_atom_site_fract_x
_atom_site_fract_y
_atom_site_fract_z
_atom_site_U_iso_or_equiv
_atom_site_adp_type
_atom_site_occupancy
_atom_site_symmetry_multiplicity
_atom_site_calc_flag
_atom_site_refinement_flags
_atom_site_disorder_assembly
_atom_site_disorder_group
Te Te 0.050235(13) -0.019966(10) -0.172184(18) 0.02136(6) Uani 1 1 d . . .
Sn Sn 0.143178(13) -0.010002(9) 0.129098(18) 0.01658(6) Uani 1 1 d . . .
N1 N 0.32772(16) -0.05546(12) 0.0747(2) 0.0202(4) Uani 1 1 d . . .
N2 N 0.09663(19) -0.18060(14) 0.3075(3) 0.0291(5) Uani 1 1 d . . .
N3 N 0.2397(2) 0.14109(15) -0.0034(3) 0.0311(5) Uani 1 1 d . . .
N4 N 0.2512(2) 0.01932(15) 0.4481(3) 0.0285(5) Uani 1 1 d . . .
C1 C 0.21671(19) -0.11620(14) 0.1961(3) 0.0196(4) Uani 1 1 d . . .
C2 C 0.3043(2) -0.12077(15) 0.1452(3) 0.0219(5) Uani 1 1 d . . .
C3 C 0.3657(3) -0.18364(18) 0.1585(4) 0.0349(7) Uani 1 1 d . . .
H3 H 0.4255 -0.1848 0.1241 0.042 Uiso 1 1 calc R . .
C4 C 0.3371(3) -0.24448(19) 0.2233(4) 0.0422(8) Uani 1 1 d . . .
H4 H 0.3772 -0.2883 0.2322 0.051 Uiso 1 1 calc R . .
C5 C 0.2508(3) -0.24232(18) 0.2754(4) 0.0358(7) Uani 1 1 d . . .
H5 H 0.2335 -0.2846 0.3211 0.043 Uiso 1 1 calc R . .
C6 C 0.1882(2) -0.17902(15) 0.2623(3) 0.0242(5) Uani 1 1 d . . .
C7 C 0.4301(2) -0.02320(18) 0.1588(4) 0.0296(6) Uani 1 1 d . . .
H7A H 0.4435 0.0205 0.1082 0.044 Uiso 1 1 calc R . .
H7B H 0.4869 -0.059 0.1677 0.044 Uiso 1 1 calc R . .
H7C H 0.4282 -0.0096 0.2567 0.044 Uiso 1 1 calc R . .
C8 C 0.3262(2) -0.06778(18) -0.0768(3) 0.0286(6) Uani 1 1 d . . .
H8A H 0.3429 -0.0219 -0.1179 0.043 Uiso 1 1 calc R . .
H8B H 0.2556 -0.0847 -0.1354 0.043 Uiso 1 1 calc R . .
H8C H 0.3792 -0.105 -0.0784 0.043 Uiso 1 1 calc R . .
C9 C 0.0909(3) -0.12843(19) 0.4192(4) 0.0345(7) Uani 1 1 d . . .
H9A H 0.0237 -0.1349 0.4403 0.052 Uiso 1 1 calc R . .
H9B H 0.0948 -0.0785 0.3838 0.052 Uiso 1 1 calc R . .
H9C H 0.1503 -0.1367 0.5087 0.052 Uiso 1 1 calc R . .
C10 C 0.0588(3) -0.2529(2) 0.3345(5) 0.0442(8) Uani 1 1 d . . .
H10A H -0.0051 -0.2473 0.3643 0.066 Uiso 1 1 calc R . .
H10B H 0.1141 -0.2775 0.4125 0.066 Uiso 1 1 calc R . .
H10C H 0.0419 -0.2822 0.2447 0.066 Uiso 1 1 calc R . .
C11 C 0.2517(2) 0.07881(14) 0.2238(3) 0.0209(5) Uani 1 1 d . . .
C12 C 0.2919(2) 0.13111(15) 0.1473(3) 0.0239(5) Uani 1 1 d . . .
C13 C 0.3850(2) 0.16974(17) 0.2226(4) 0.0307(6) Uani 1 1 d . . .
H13 H 0.4143 0.204 0.1715 0.037 Uiso 1 1 calc R . .
C14 C 0.4339(2) 0.15804(17) 0.3709(4) 0.0341(7) Uani 1 1 d . . .
H14 H 0.4979 0.1832 0.4196 0.041 Uiso 1 1 calc R . .
C15 C 0.3912(2) 0.11035(18) 0.4491(4) 0.0321(6) Uani 1 1 d . . .
H15 H 0.4233 0.1043 0.5517 0.038 Uiso 1 1 calc R . .
C16 C 0.2994(2) 0.07106(16) 0.3741(3) 0.0235(5) Uani 1 1 d . . .
C17 C 0.1320(3) 0.17021(19) -0.0349(4) 0.0422(8) Uani 1 1 d . . .
H17A H 0.0999 0.176 -0.141 0.063 Uiso 1 1 calc R . .
H17B H 0.1348 0.2179 0.013 0.063 Uiso 1 1 calc R . .
H17C H 0.0891 0.1362 0.0022 0.063 Uiso 1 1 calc R . .
C18 C 0.2971(4) 0.1799(3) -0.0865(4) 0.0557(11) Uani 1 1 d . . .
H18A H 0.2528 0.1835 -0.1891 0.084 Uiso 1 1 calc R . .
H18B H 0.3625 0.1533 -0.0806 0.084 Uiso 1 1 calc R . .
H18C H 0.3149 0.2292 -0.0459 0.084 Uiso 1 1 calc R . .
C19 C 0.3275(3) -0.0319(3) 0.5440(4) 0.0476(9) Uani 1 1 d . . .
H19A H 0.2899 -0.0653 0.5905 0.071 Uiso 1 1 calc R . .
H19B H 0.3807 -0.0042 0.6197 0.071 Uiso 1 1 calc R . .
H19C H 0.3628 -0.0601 0.4857 0.071 Uiso 1 1 calc R . .
C20 C 0.1879(3) 0.0578(3) 0.5258(4) 0.0501(10) Uani 1 1 d . . .
H20A H 0.156 0.0221 0.5758 0.075 Uiso 1 1 calc R . .
H20B H 0.1317 0.0859 0.4555 0.075 Uiso 1 1 calc R . .
H20C H 0.2337 0.0913 0.5981 0.075 Uiso 1 1 calc R . .

loop_
_atom_site_aniso_label
_atom_site_aniso_U_11
_atom_site_aniso_U_22
_atom_site_aniso_U_33
_atom_site_aniso_U_23
_atom_site_aniso_U_13
_atom_site_aniso_U_12
Te 0.01804(9) 0.03003(10) 0.01761(9) 0.00082(6) 0.00789(7) 0.00273(6)
Sn 0.01549(9) 0.01726(9) 0.01759(9) 0.00109(5) 0.00602(7) -0.00030(5)
N1 0.0175(9) 0.0248(10) 0.0195(10) -0.0019(8) 0.0076(8) -0.0014(8)
N2 0.0273(11) 0.0287(12) 0.0336(13) 0.0105(10) 0.0128(10) -0.0005(9)
N3 0.0397(13) 0.0292(12) 0.0264(12) 0.0000(10) 0.0132(11) -0.0096(10)
N4 0.0275(12) 0.0396(14) 0.0197(11) -0.0001(9) 0.0091(9) -0.0036(10)
C1 0.0177(10) 0.0217(11) 0.0177(11) 0.0016(9) 0.0033(9) 0.0016(9)
C2 0.0201(11) 0.0233(12) 0.0222(12) -0.0004(9) 0.0065(9) 0.0013(9)
C3 0.0317(14) 0.0322(15) 0.0458(18) 0.0058(13) 0.0194(14) 0.0109(12)
C4 0.0446(18) 0.0279(15) 0.060(2) 0.0127(15) 0.0243(17) 0.0171(13)
C5 0.0420(17) 0.0262(14) 0.0426(17) 0.0138(13) 0.0181(14) 0.0094(12)
C6 0.0231(12) 0.0242(12) 0.0232(12) 0.0061(10) 0.0040(10) 0.0029(10)
C7 0.0184(11) 0.0359(15) 0.0349(15) -0.0090(12) 0.0086(11) -0.0026(10)
C8 0.0278(13) 0.0355(15) 0.0262(13) -0.0023(11) 0.0137(11) 0.0001(11)
C9 0.0347(15) 0.0415(17) 0.0324(15) 0.0100(13) 0.0177(13) 0.0036(13)
C10 0.0413(18) 0.0361(18) 0.058(2) 0.0189(16) 0.0195(17) -0.0054(14)
C11 0.0196(11) 0.0218(11) 0.0236(12) -0.0032(9) 0.0101(9) -0.0016(9)
C12 0.0237(12) 0.0217(12) 0.0284(13) -0.0036(10) 0.0112(10) -0.0027(9)
C13 0.0267(13) 0.0244(13) 0.0437(17) -0.0044(12) 0.0148(12) -0.0062(11)
C14 0.0235(12) 0.0292(14) 0.0471(18) -0.0108(13) 0.0072(12) -0.0060(11)
C15 0.0248(13) 0.0358(16) 0.0307(15) -0.0093(12) 0.0014(11) -0.0038(11)
C16 0.0213(11) 0.0271(13) 0.0220(12) -0.0045(10) 0.0067(9) -0.0016(10)
C17 0.0472(19) 0.0285(15) 0.0421(18) 0.0094(14) 0.0009(15) -0.0020(14)
C18 0.076(3) 0.061(3) 0.0366(19) 0.0021(17) 0.026(2) -0.027(2)
C19 0.0373(18) 0.061(2) 0.0359(18) 0.0176(17) -0.0008(15) -0.0077(17)
C20 0.058(2) 0.064(3) 0.0417(19) -0.0221(18) 0.0344(18) -0.0163(19)

loop_
_atom_type_symbol
_atom_type_description
_atom_type_scat_dispersion_real
_atom_type_scat_dispersion_imag
_atom_type_scat_source
C C 0.0033 0.0016 'International Tables Vol C Tables 4.2.6.8 and 6.1.1.4'
H H 0 0 'International Tables Vol C Tables 4.2.6.8 and 6.1.1.4'
N N 0.0061 0.0033 'International Tables Vol C Tables 4.2.6.8 and 6.1.1.4'
Sn Sn -0.6537 1.4246 'International Tables Vol C Tables 4.2.6.8 and 6.1.1.4'
Te Te -0.5308 1.6751 'International Tables Vol C Tables 4.2.6.8 and 6.1.1.4'

loop_
_geom_angle_atom_site_label_1
_geom_angle_atom_site_label_2
_geom_angle_atom_site_label_3
_geom_angle
_geom_angle_site_symmetry_1
_geom_angle_site_symmetry_3
_geom_angle_publ_flag
Sn Te Sn 87.835(7) . 3 ?
C11 Sn C1 111.37(9) . . ?
C11 Sn Te 120.44(7) . . ?
C1 Sn Te 105.22(7) . . ?
C11 Sn Te 108.24(6) . 3 ?
C1 Sn Te 118.76(6) . 3 ?
Te Sn Te 92.165(7) . 3 ?
C2 N1 C8 113.5(2) . . ?
C2 N1 C7 111.6(2) . . ?
C8 N1 C7 109.4(2) . . ?
C6 N2 C9 117.5(2) . . ?
C6 N2 C10 116.6(3) . . ?
C9 N2 C10 111.1(3) . . ?
C12 N3 C18 117.1(3) . . ?
C12 N3 C17 113.3(3) . . ?
C18 N3 C17 110.7(3) . . ?
C16 N4 C20 110.3(3) . . ?
C16 N4 C19 113.6(2) . . ?
C20 N4 C19 112.2(3) . . ?
C2 C1 C6 118.4(2) . . ?
C2 C1 Sn 107.13(18) . . ?
C6 C1 Sn 134.08(19) . . ?
C3 C2 C1 123.0(3) . . ?
C3 C2 N1 121.1(2) . . ?
C1 C2 N1 115.9(2) . . ?
C4 C3 C2 118.1(3) . . ?
C3 C4 C5 120.9(3) . . ?
C4 C5 C6 121.5(3) . . ?
C5 C6 N2 119.7(3) . . ?
C5 C6 C1 118.2(3) . . ?
N2 C6 C1 122.0(2) . . ?
C16 C11 C12 119.2(2) . . ?
C16 C11 Sn 112.71(19) . . ?
C12 C11 Sn 126.71(19) . . ?
C11 C12 N3 118.6(2) . . ?
C11 C12 C13 119.0(3) . . ?
N3 C12 C13 122.3(3) . . ?
C14 C13 C12 120.4(3) . . ?
C15 C14 C13 121.1(3) . . ?
C14 C15 C16 118.7(3) . . ?
C11 C16 C15 121.5(3) . . ?
C11 C16 N4 116.7(2) . . ?
C15 C16 N4 121.8(3) . . ?

loop_
_geom_bond_atom_site_label_1
_geom_bond_atom_site_label_2
_geom_bond_distance
_geom_bond_site_symmetry_2
_geom_bond_publ_flag
Te Sn 2.7755(2) . ?
Te Sn 2.7758(2) 3 ?
Sn C11 2.171(3) . ?
Sn C1 2.175(3) . ?
Sn Te 2.7758(2) 3 ?
N1 C2 1.452(3) . ?
N1 C8 1.467(3) . ?
N1 C7 1.469(3) . ?
N2 C6 1.411(4) . ?
N2 C9 1.454(4) . ?
N2 C10 1.463(4) . ?
N3 C12 1.408(4) . ?
N3 C18 1.448(4) . ?
N3 C17 1.464(5) . ?
N4 C16 1.445(4) . ?
N4 C20 1.464(4) . ?
N4 C19 1.471(5) . ?
C1 C2 1.395(3) . ?
C1 C6 1.419(4) . ?
C2 C3 1.390(4) . ?
C3 C4 1.382(5) . ?
C4 C5 1.385(5) . ?
C5 C6 1.406(4) . ?
C11 C16 1.391(4) . ?
C11 C12 1.407(4) . ?
C12 C13 1.409(4) . ?
C13 C14 1.385(5) . ?
C14 C15 1.382(5) . ?
C15 C16 1.403(4) . ?
